data_1517749
loop_
_publ_author_name
'Namrata Dixit'
'Stanislav Zalis'
'Biswajit Maiti'
'Lallan Mishra'

_publ_section_title
;
 Reversible and pH dependent photophysical properties of mixed-ligand
 Ru(II) complexes containing 2,2'-bipyridine and nitrosobarbiturate:
 Experimental and theoretical approach
;
_journal_name_full
;
Inorganica Chimica Acta
;
_journal_page_first 123
_journal_page_last 130
_journal_volume 404
_journal_year 2013
_chemical_formula_sum 'C24 H16 N7 O5.5 Ru'
_chemical_formula_weight 591.51
_space_group_IT_number 15
_symmetry_cell_setting monoclinic
_symmetry_space_group_name_Hall '-C 2yc'
_symmetry_space_group_name_H-M 'C 1 2/c 1'
_atom_sites_solution_hydrogens geom
_atom_sites_solution_primary direct
_atom_sites_solution_secondary difmap
_cell_angle_alpha 90.00
_cell_angle_beta 118.214(16)
_cell_angle_gamma 90.00
_cell_formula_units_Z 8
_cell_length_a 24.304(3)
_cell_length_b 13.7744(10)
_cell_length_c 16.6877(19)
_cell_measurement_reflns_used 5560
_cell_measurement_temperature 150(2)
_cell_measurement_theta_max 32.7314
_cell_measurement_theta_min 3.1978
_cell_volume 4922.8(12)
_computing_cell_refinement 'CrysAlis RED, Oxford Diffraction Ltd.,'
_computing_data_collection 'CrysAlis CCD, Oxford Diffraction Ltd.,'
_computing_data_reduction 'CrysAlis RED, Oxford Diffraction Ltd.,'
_computing_molecular_graphics Ortep3
_computing_publication_material Shelx97
_computing_structure_refinement 'SHELXL-97 (Sheldrick, 1997)'
_computing_structure_solution 'SHELXS-97 (Sheldrick, 1997)'
_diffrn_ambient_temperature 150(2)
_diffrn_detector_area_resol_mean 15.9948
_diffrn_measured_fraction_theta_full 0.998
_diffrn_measured_fraction_theta_max 0.998
_diffrn_measurement_device_type 'OXFORD DIFFRACTION XCALIBUR-S'
_diffrn_measurement_method \w/q-scan
_diffrn_radiation_monochromator graphite
_diffrn_radiation_source 'Enhance (Mo) X-ray Source'
_diffrn_radiation_type MoK\a
_diffrn_radiation_wavelength 0.71073
_diffrn_reflns_av_R_equivalents 0.0620
_diffrn_reflns_av_sigmaI/netI 0.0570
_diffrn_reflns_limit_h_max 28
_diffrn_reflns_limit_h_min -28
_diffrn_reflns_limit_k_max 12
_diffrn_reflns_limit_k_min -16
_diffrn_reflns_limit_l_max 19
_diffrn_reflns_limit_l_min -19
_diffrn_reflns_number 18880
_diffrn_reflns_theta_full 25.00
_diffrn_reflns_theta_max 25.00
_diffrn_reflns_theta_min 3.21
_exptl_absorpt_coefficient_mu 0.689
_exptl_absorpt_correction_T_max 0.8860
_exptl_absorpt_correction_T_min 0.8251
_exptl_absorpt_correction_type multi-scan
_exptl_absorpt_process_details
;
CrysAlis RED, Oxford Diffraction Ltd.,
Version 1.171.31.7 (release 18-10-2006 CrysAlis171 .NET)
(compiled Oct 18 2006,16:28:17)
Empirical absorption correction using spherical harmonics,
 implemented in SCALE3 ABSPACK scaling algorithm.
;
_exptl_crystal_colour orange
_exptl_crystal_density_diffrn 1.596
_exptl_crystal_density_method 'not measured'
_exptl_crystal_description block
_exptl_crystal_F_000 2376
_exptl_crystal_size_max 0.29
_exptl_crystal_size_mid 0.23
_exptl_crystal_size_min 0.18
_refine_diff_density_max 0.766
_refine_diff_density_min -0.382
_refine_diff_density_rms 0.095
_refine_ls_extinction_method none
_refine_ls_goodness_of_fit_ref 0.978
_refine_ls_matrix_type full
_refine_ls_number_parameters 352
_refine_ls_number_reflns 4320
_refine_ls_number_restraints 0
_refine_ls_restrained_S_all 0.978
_refine_ls_R_factor_all 0.0876
_refine_ls_R_factor_gt 0.0582
_refine_ls_shift/su_max 0.000
_refine_ls_shift/su_mean 0.000
_refine_ls_structure_factor_coef Fsqd
_refine_ls_weighting_details 'calc w=1/[\s^2^(Fo^2^)+(0.1143P)^2^+0.0000P] where P=(Fo^2^+2Fc^2^)/3'
_refine_ls_weighting_scheme calc
_refine_ls_wR_factor_gt 0.1692
_refine_ls_wR_factor_ref 0.1787
_reflns_number_gt 2738
_reflns_number_total 4320
_reflns_threshold_expression >2sigma(I)
_cod_data_source_file ICA-2013-404-123-130-2.cif
_cod_data_source_block bhu103
_cod_original_cell_volume 4922.9(9)
_cod_original_sg_symbol_H-M 'C 2/c'
_cod_original_formula_sum 'C24 H16 N7 O5.50 Ru'
_cod_database_code 1517749

loop_
_symmetry_equiv_pos_as_xyz
'x, y, z'
'-x, y, -z+1/2'
'x+1/2, y+1/2, z'
'-x+1/2, y+1/2, -z+1/2'
'-x, -y, -z'
'x, -y, z-1/2'
'-x+1/2, -y+1/2, -z'
'x+1/2, -y+1/2, z-1/2'

loop_
_atom_site_label
_atom_site_type_symbol
_atom_site_fract_x
_atom_site_fract_y
_atom_site_fract_z
_atom_site_U_iso_or_equiv
_atom_site_adp_type
_atom_site_occupancy
_atom_site_symmetry_multiplicity
_atom_site_calc_flag
_atom_site_refinement_flags
Ru1 Ru 0.17490(2) 0.08825(4) 0.21604(3) 0.0610(2) Uani 1 1 d .
O1 O 0.1438(2) 0.1684(3) 0.0960(3) 0.0842(14) Uani 1 1 d .
O2 O 0.1462(3) 0.2159(4) 0.3229(5) 0.1081(18) Uani 1 1 d .
O3 O 0.0837(4) 0.3902(6) 0.2471(7) 0.160(3) Uani 1 1 d .
O4 O 0.0307(3) 0.4309(5) -0.0467(6) 0.140(3) Uani 1 1 d .
N1 N 0.1454(3) 0.2050(5) 0.2508(5) 0.0794(17) Uani 1 1 d .
N2 N 0.0562(3) 0.4069(5) 0.0990(6) 0.092(2) Uani 1 1 d .
N3 N 0.0868(3) 0.3016(5) 0.0217(5) 0.104(2) Uani 1 1 d .
N4 N 0.2646(2) 0.1342(4) 0.2711(3) 0.0636(13) Uani 1 1 d .
N5 N 0.2132(3) 0.0155(4) 0.3372(4) 0.0688(14) Uani 1 1 d .
N6 N 0.1903(3) -0.0304(4) 0.1522(4) 0.0728(16) Uani 1 1 d .
N7 N 0.0886(3) 0.0236(4) 0.1592(3) 0.0682(14) Uani 1 1 d .
C1 C 0.1170(3) 0.2719(5) 0.1798(8) 0.090(3) Uani 1 1 d .
C2 C 0.0848(5) 0.3610(9) 0.1796(10) 0.122(4) Uani 1 1 d .
C3 C 0.0581(4) 0.3743(9) 0.0195(9) 0.119(4) Uani 1 1 d .
C4 C 0.1179(4) 0.2447(6) 0.1009(6) 0.086(2) Uani 1 1 d .
C5 C 0.2878(4) 0.1941(5) 0.2319(5) 0.0747(18) Uani 1 1 d .
H5 H 0.2594 0.2263 0.1776 0.090 Uiso 1 1 calc R
C6 C 0.3489(4) 0.2113(6) 0.2647(6) 0.087(2) Uani 1 1 d .
H6 H 0.3634 0.2532 0.2335 0.104 Uiso 1 1 calc R
C7 C 0.3903(4) 0.1670(7) 0.3446(6) 0.095(2) Uani 1 1 d .
H7 H 0.4339 0.1775 0.3689 0.114 Uiso 1 1 calc R
C8 C 0.3682(4) 0.1075(6) 0.3891(6) 0.083(2) Uani 1 1 d .
H8 H 0.3963 0.0775 0.4449 0.099 Uiso 1 1 calc R
C9 C 0.3050(3) 0.0918(5) 0.3520(5) 0.0703(18) Uani 1 1 d .
C10 C 0.2761(4) 0.0261(5) 0.3893(5) 0.0722(19) Uani 1 1 d .
C11 C 0.3097(4) -0.0202(7) 0.4698(5) 0.091(2) Uani 1 1 d .
H11 H 0.3533 -0.0094 0.5056 0.109 Uiso 1 1 calc R
C12 C 0.2776(6) -0.0845(8) 0.4978(6) 0.118(4) Uani 1 1 d .
H12 H 0.2998 -0.1190 0.5533 0.141 Uiso 1 1 calc R
C13 C 0.2132(6) -0.0987(7) 0.4454(7) 0.109(3) Uani 1 1 d .
H13 H 0.1910 -0.1429 0.4632 0.131 Uiso 1 1 calc R
C14 C 0.1838(4) -0.0451(6) 0.3663(5) 0.083(2) Uani 1 1 d .
H14 H 0.1399 -0.0519 0.3304 0.099 Uiso 1 1 calc R
C15 C 0.2428(4) -0.0526(6) 0.1507(5) 0.084(2) Uani 1 1 d .
H15 H 0.2794 -0.0165 0.1881 0.101 Uiso 1 1 calc R
C16 C 0.2467(6) -0.1236(7) 0.0986(7) 0.106(3) Uani 1 1 d .
H16 H 0.2856 -0.1397 0.1015 0.127 Uiso 1 1 calc R
C17 C 0.1928(6) -0.1731(7) 0.0404(6) 0.114(3) Uani 1 1 d .
H17 H 0.1937 -0.2206 -0.0002 0.136 Uiso 1 1 calc R
C18 C 0.1374(5) -0.1526(6) 0.0420(6) 0.101(3) Uani 1 1 d .
H18 H 0.1000 -0.1867 0.0040 0.121 Uiso 1 1 calc R
C19 C 0.1383(4) -0.0820(5) 0.0999(5) 0.077(2) Uani 1 1 d .
C20 C 0.0836(4) -0.0561(5) 0.1082(4) 0.077(2) Uani 1 1 d .
C21 C 0.0265(5) -0.1071(7) 0.0686(5) 0.107(3) Uani 1 1 d .
H21 H 0.0217 -0.1641 0.0339 0.128 Uiso 1 1 calc R
C22 C -0.0237(5) -0.0715(9) 0.0815(6) 0.111(4) Uani 1 1 d .
H22 H -0.0627 -0.1042 0.0534 0.133 Uiso 1 1 calc R
C23 C -0.0171(4) 0.0062(7) 0.1317(5) 0.093(3) Uani 1 1 d .
H23 H -0.0504 0.0290 0.1414 0.112 Uiso 1 1 calc R
C24 C 0.0401(4) 0.0531(6) 0.1698(5) 0.081(2) Uani 1 1 d .
H24 H 0.0451 0.1094 0.2054 0.097 Uiso 1 1 calc R
O102 O 0.0589(6) 0.2977(14) 0.3786(9) 0.177(9) Uani 0.50 1 d P
O101 O 0.0767(8) 0.2490(15) -0.1548(12) 0.182(8) Uani 0.50 1 d P
O103 O 0.0485(14) 0.4379(19) -0.198(2) 0.260(15) Uani 0.50 1 d P

loop_
_atom_site_aniso_label
_atom_site_aniso_U_11
_atom_site_aniso_U_22
_atom_site_aniso_U_33
_atom_site_aniso_U_23
_atom_site_aniso_U_13
_atom_site_aniso_U_12
Ru1 0.0648(4) 0.0496(3) 0.0673(4) 0.0023(3) 0.0301(3) 0.0056(3)
O1 0.058(3) 0.054(3) 0.116(4) 0.010(3) 0.020(3) 0.011(2)
O2 0.117(5) 0.089(4) 0.120(4) -0.010(4) 0.057(4) 0.002(3)
O3 0.197(9) 0.108(6) 0.233(9) -0.042(6) 0.149(8) -0.036(5)
O4 0.106(5) 0.101(5) 0.169(7) 0.034(5) 0.030(5) 0.015(4)
N1 0.070(4) 0.074(4) 0.105(5) -0.024(4) 0.050(4) -0.010(3)
N2 0.086(5) 0.078(5) 0.106(5) 0.030(4) 0.041(4) 0.005(3)
N3 0.080(5) 0.071(5) 0.131(6) 0.031(4) 0.024(4) 0.003(4)
N4 0.063(3) 0.061(3) 0.063(3) -0.001(3) 0.027(3) 0.008(3)
N5 0.083(4) 0.062(3) 0.065(3) 0.000(3) 0.038(3) 0.004(3)
N6 0.098(5) 0.055(3) 0.064(3) 0.012(3) 0.037(3) 0.012(3)
N7 0.073(4) 0.066(4) 0.065(3) 0.006(3) 0.032(3) -0.004(3)
C1 0.053(4) 0.035(3) 0.173(9) 0.010(5) 0.048(5) 0.011(3)
C2 0.131(9) 0.112(9) 0.165(11) -0.041(8) 0.104(9) -0.045(7)
C3 0.068(6) 0.115(8) 0.145(9) 0.071(8) 0.026(6) 0.008(6)
C4 0.068(5) 0.071(5) 0.116(6) 0.000(5) 0.041(5) -0.010(4)
C5 0.074(5) 0.069(4) 0.080(4) 0.003(4) 0.035(4) 0.001(4)
C6 0.084(6) 0.075(5) 0.105(6) -0.001(5) 0.049(5) -0.008(4)
C7 0.067(5) 0.088(6) 0.126(7) -0.020(5) 0.042(5) -0.001(4)
C8 0.072(5) 0.073(5) 0.089(5) -0.015(4) 0.027(4) 0.004(4)
C9 0.065(4) 0.067(4) 0.077(4) -0.015(4) 0.033(4) 0.005(4)
C10 0.082(5) 0.072(5) 0.071(4) 0.008(4) 0.042(4) 0.020(4)
C11 0.099(6) 0.097(6) 0.085(5) 0.025(5) 0.049(5) 0.031(5)
C12 0.132(9) 0.135(9) 0.083(6) 0.027(6) 0.047(6) 0.065(7)
C13 0.146(9) 0.094(7) 0.113(7) 0.026(5) 0.082(7) 0.014(6)
C14 0.105(6) 0.078(5) 0.074(5) 0.005(4) 0.049(4) 0.005(4)
C15 0.098(6) 0.077(5) 0.083(5) 0.006(4) 0.047(5) 0.023(4)
C16 0.149(9) 0.080(6) 0.110(7) 0.016(5) 0.079(7) 0.040(6)
C17 0.180(11) 0.069(6) 0.095(6) -0.013(5) 0.066(7) 0.013(6)
C18 0.139(8) 0.067(5) 0.099(6) -0.010(4) 0.058(6) 0.010(5)
C19 0.106(6) 0.053(4) 0.070(4) 0.006(4) 0.040(4) 0.009(4)
C20 0.108(6) 0.057(4) 0.052(4) 0.003(3) 0.026(4) -0.010(4)
C21 0.134(9) 0.088(7) 0.071(5) 0.004(4) 0.025(5) -0.035(6)
C22 0.097(7) 0.139(10) 0.072(5) 0.013(5) 0.020(5) -0.046(7)
C23 0.093(6) 0.114(7) 0.070(5) 0.002(5) 0.036(4) -0.031(5)
C24 0.079(5) 0.085(5) 0.075(4) 0.010(4) 0.034(4) -0.006(4)
O102 0.134(11) 0.30(2) 0.150(11) 0.161(13) 0.109(10) 0.168(13)
O101 0.168(14) 0.26(2) 0.192(14) 0.099(14) 0.148(13) 0.044(14)
O103 0.39(4) 0.20(2) 0.34(4) 0.015(19) 0.29(4) -0.011(19)

loop_
_atom_type_symbol
_atom_type_description
_atom_type_scat_dispersion_real
_atom_type_scat_dispersion_imag
_atom_type_scat_source
C C 0.0033 0.0016 'International Tables Vol C Tables 4.2.6.8 and 6.1.1.4'
H H 0.0000 0.0000 'International Tables Vol C Tables 4.2.6.8 and 6.1.1.4'
N N 0.0061 0.0033 'International Tables Vol C Tables 4.2.6.8 and 6.1.1.4'
O O 0.0106 0.0060 'International Tables Vol C Tables 4.2.6.8 and 6.1.1.4'
Ru Ru -1.2594 0.8363 'International Tables Vol C Tables 4.2.6.8 and 6.1.1.4'

loop_
_geom_angle_atom_site_label_1
_geom_angle_atom_site_label_2
_geom_angle_atom_site_label_3
_geom_angle
N1 Ru1 N4 94.3(2)
N1 Ru1 N5 99.7(3)
N4 Ru1 N5 79.4(2)
N1 Ru1 N7 93.2(2)
N4 Ru1 N7 172.3(2)
N5 Ru1 N7 97.6(2)
N1 Ru1 N6 167.9(3)
N4 Ru1 N6 93.6(2)
N5 Ru1 N6 90.7(2)
N7 Ru1 N6 79.3(3)
N1 Ru1 O1 80.4(3)
N4 Ru1 O1 95.4(2)
N5 Ru1 O1 174.8(2)
N7 Ru1 O1 87.61(19)
N6 Ru1 O1 89.7(2)
C4 O1 Ru1 110.3(6)
O2 N1 C1 122.2(7)
O2 N1 Ru1 124.3(6)
C1 N1 Ru1 113.2(5)
C2 N2 C3 123.7(8)
C3 N3 C4 122.2(10)
C5 N4 C9 118.4(6)
C5 N4 Ru1 125.8(5)
C9 N4 Ru1 115.5(5)
C14 N5 C10 117.9(6)
C14 N5 Ru1 126.7(5)
C10 N5 Ru1 115.3(4)
C15 N6 C19 118.9(7)
C15 N6 Ru1 126.8(6)
C19 N6 Ru1 113.9(5)
C24 N7 C20 120.3(7)
C24 N7 Ru1 125.5(5)
C20 N7 Ru1 114.3(5)
C4 C1 N1 113.9(7)
C4 C1 C2 118.6(10)
N1 C1 C2 127.5(10)
O3 C2 N2 123.2(12)
O3 C2 C1 121.8(13)
N2 C2 C1 115.0(10)
N3 C3 O4 126.7(14)
N3 C3 N2 120.4(9)
O4 C3 N2 112.8(11)
O1 C4 C1 121.9(8)
O1 C4 N3 118.0(9)
C1 C4 N3 120.1(8)
N4 C5 C6 123.6(7)
N4 C5 H5 118.2
C6 C5 H5 118.2
C5 C6 C7 118.6(8)
C5 C6 H6 120.7
C7 C6 H6 120.7
C8 C7 C6 119.7(8)
C8 C7 H7 120.2
C6 C7 H7 120.2
C7 C8 C9 119.3(8)
C7 C8 H8 120.3
C9 C8 H8 120.3
N4 C9 C8 120.3(7)
N4 C9 C10 114.9(6)
C8 C9 C10 124.6(7)
C11 C10 N5 123.4(7)
C11 C10 C9 122.0(8)
N5 C10 C9 114.6(6)
C10 C11 C12 117.3(9)
C10 C11 H11 121.4
C12 C11 H11 121.4
C11 C12 C13 121.0(8)
C11 C12 H12 119.5
C13 C12 H12 119.5
C14 C13 C12 116.3(9)
C14 C13 H13 121.9
C12 C13 H13 121.9
N5 C14 C13 124.1(9)
N5 C14 H14 118.0
C13 C14 H14 118.0
N6 C15 C16 122.9(9)
N6 C15 H15 118.5
C16 C15 H15 118.5
C15 C16 C17 118.7(10)
C15 C16 H16 120.6
C17 C16 H16 120.6
C16 C17 C18 119.4(9)
C16 C17 H17 120.3
C18 C17 H17 120.3
C19 C18 C17 117.9(9)
C19 C18 H18 121.1
C17 C18 H18 121.1
N6 C19 C18 122.0(8)
N6 C19 C20 115.5(7)
C18 C19 C20 122.5(8)
N7 C20 C21 118.4(9)
N7 C20 C19 116.4(7)
C21 C20 C19 125.3(8)
C20 C21 C22 118.7(9)
C20 C21 H21 120.6
C22 C21 H21 120.6
C23 C22 C21 121.4(9)
C23 C22 H22 119.3
C21 C22 H22 119.3
C22 C23 C24 117.5(10)
C22 C23 H23 121.3
C24 C23 H23 121.3
N7 C24 C23 123.7(8)
N7 C24 H24 118.1
C23 C24 H24 118.1

loop_
_geom_bond_atom_site_label_1
_geom_bond_atom_site_label_2
_geom_bond_distance
Ru1 N1 1.957(6)
Ru1 N4 2.025(5)
Ru1 N5 2.044(5)
Ru1 N7 2.051(6)
Ru1 N6 2.079(6)
Ru1 O1 2.091(5)
O1 C4 1.247(9)
O2 N1 1.203(8)
O3 C2 1.209(12)
O4 C3 1.256(11)
N1 C1 1.399(10)
N2 C2 1.345(14)
N2 C3 1.422(14)
N3 C3 1.212(13)
N3 C4 1.410(11)
N4 C5 1.332(8)
N4 C9 1.369(8)
N5 C14 1.329(9)
N5 C10 1.363(9)
N6 C15 1.326(9)
N6 C19 1.350(10)
N7 C24 1.336(9)
N7 C20 1.358(9)
C1 C4 1.380(12)
C1 C2 1.454(13)
C5 C6 1.340(10)
C5 H5 0.9500
C6 C7 1.376(12)
C6 H6 0.9500
C7 C8 1.374(11)
C7 H7 0.9500
C8 C9 1.375(10)
C8 H8 0.9500
C9 C10 1.454(10)
C10 C11 1.357(10)
C11 C12 1.398(14)
C11 H11 0.9500
C12 C13 1.399(14)
C12 H12 0.9500
C13 C14 1.381(11)
C13 H13 0.9500
C14 H14 0.9500
C15 C16 1.340(11)
C15 H15 0.9500
C16 C17 1.386(13)
C16 H16 0.9500
C17 C18 1.388(13)
C17 H17 0.9500
C18 C19 1.364(10)
C18 H18 0.9500
C19 C20 1.444(11)
C20 C21 1.409(12)
C21 C22 1.423(14)
C21 H21 0.9500
C22 C23 1.321(13)
C22 H22 0.9500
C23 C24 1.386(11)
C23 H23 0.9500
C24 H24 0.9500

loop_
_geom_torsion_atom_site_label_1
_geom_torsion_atom_site_label_2
_geom_torsion_atom_site_label_3
_geom_torsion_atom_site_label_4
_geom_torsion
N1 Ru1 O1 C4 -5.3(5)
N4 Ru1 O1 C4 -98.8(5)
N5 Ru1 O1 C4 -97(2)
N7 Ru1 O1 C4 88.4(5)
N6 Ru1 O1 C4 167.6(5)
N4 Ru1 N1 O2 -87.2(6)
N5 Ru1 N1 O2 -7.3(6)
N7 Ru1 N1 O2 91.0(6)
N6 Ru1 N1 O2 142.2(11)
O1 Ru1 N1 O2 178.0(6)
N4 Ru1 N1 C1 99.0(5)
N5 Ru1 N1 C1 179.0(5)
N7 Ru1 N1 C1 -82.7(5)
N6 Ru1 N1 C1 -31.6(14)
O1 Ru1 N1 C1 4.3(5)
N1 Ru1 N4 C5 -82.4(6)
N5 Ru1 N4 C5 178.5(6)
N7 Ru1 N4 C5 110.9(15)
N6 Ru1 N4 C5 88.5(6)
O1 Ru1 N4 C5 -1.6(6)
N1 Ru1 N4 C9 104.0(5)
N5 Ru1 N4 C9 4.9(4)
N7 Ru1 N4 C9 -62.7(16)
N6 Ru1 N4 C9 -85.2(4)
O1 Ru1 N4 C9 -175.2(4)
N1 Ru1 N5 C14 88.0(6)
N4 Ru1 N5 C14 -179.4(6)
N7 Ru1 N5 C14 -6.7(6)
N6 Ru1 N5 C14 -85.9(6)
O1 Ru1 N5 C14 179(69)
N1 Ru1 N5 C10 -97.0(5)
N4 Ru1 N5 C10 -4.4(5)
N7 Ru1 N5 C10 168.4(5)
N6 Ru1 N5 C10 89.1(5)
O1 Ru1 N5 C10 -6(2)
N1 Ru1 N6 C15 126.8(12)
N4 Ru1 N6 C15 -3.9(6)
N5 Ru1 N6 C15 -83.3(6)
N7 Ru1 N6 C15 179.1(6)
O1 Ru1 N6 C15 91.5(6)
N1 Ru1 N6 C19 -45.6(14)
N4 Ru1 N6 C19 -176.3(5)
N5 Ru1 N6 C19 104.3(5)
N7 Ru1 N6 C19 6.7(4)
O1 Ru1 N6 C19 -80.9(5)
N1 Ru1 N7 C24 -13.2(6)
N4 Ru1 N7 C24 153.6(14)
N5 Ru1 N7 C24 87.0(6)
N6 Ru1 N7 C24 176.4(6)
O1 Ru1 N7 C24 -93.5(5)
N1 Ru1 N7 C20 167.7(5)
N4 Ru1 N7 C20 -25.5(17)
N5 Ru1 N7 C20 -92.1(5)
N6 Ru1 N7 C20 -2.8(4)
O1 Ru1 N7 C20 87.4(5)
O2 N1 C1 C4 -176.8(7)
Ru1 N1 C1 C4 -2.9(8)
O2 N1 C1 C2 -0.3(12)
Ru1 N1 C1 C2 173.6(7)
C3 N2 C2 O3 178.8(9)
C3 N2 C2 C1 -2.1(13)
C4 C1 C2 O3 -178.1(9)
N1 C1 C2 O3 5.6(14)
C4 C1 C2 N2 2.9(11)
N1 C1 C2 N2 -173.4(7)
C4 N3 C3 O4 177.7(9)
C4 N3 C3 N2 1.7(14)
C2 N2 C3 N3 -0.1(15)
C2 N2 C3 O4 -176.6(8)
Ru1 O1 C4 C1 5.5(9)
Ru1 O1 C4 N3 -171.8(5)
N1 C1 C4 O1 -2.1(11)
C2 C1 C4 O1 -178.9(7)
N1 C1 C4 N3 175.2(6)
C2 C1 C4 N3 -1.6(11)
C3 N3 C4 O1 176.6(9)
C3 N3 C4 C1 -0.8(12)
C9 N4 C5 C6 3.7(10)
Ru1 N4 C5 C6 -169.8(5)
N4 C5 C6 C7 -1.8(11)
C5 C6 C7 C8 -0.7(12)
C6 C7 C8 C9 1.2(11)
C5 N4 C9 C8 -3.1(9)
Ru1 N4 C9 C8 171.1(5)
C5 N4 C9 C10 -178.8(6)
Ru1 N4 C9 C10 -4.7(7)
C7 C8 C9 N4 0.7(10)
C7 C8 C9 C10 176.0(7)
C14 N5 C10 C11 -1.5(10)
Ru1 N5 C10 C11 -177.1(6)
C14 N5 C10 C9 178.7(6)
Ru1 N5 C10 C9 3.2(7)
N4 C9 C10 C11 -178.8(6)
C8 C9 C10 C11 5.7(11)
N4 C9 C10 N5 1.0(8)
C8 C9 C10 N5 -174.6(6)
N5 C10 C11 C12 2.4(12)
C9 C10 C11 C12 -177.8(7)
C10 C11 C12 C13 -1.1(13)
C11 C12 C13 C14 -0.9(13)
C10 N5 C14 C13 -0.8(11)
Ru1 N5 C14 C13 174.2(6)
C12 C13 C14 N5 1.9(13)
C19 N6 C15 C16 0.7(11)
Ru1 N6 C15 C16 -171.4(6)
N6 C15 C16 C17 3.2(13)
C15 C16 C17 C18 -4.4(14)
C16 C17 C18 C19 1.7(13)
C15 N6 C19 C18 -3.5(10)
Ru1 N6 C19 C18 169.5(6)
C15 N6 C19 C20 177.6(6)
Ru1 N6 C19 C20 -9.3(7)
C17 C18 C19 N6 2.3(12)
C17 C18 C19 C20 -178.9(7)
C24 N7 C20 C21 -1.0(10)
Ru1 N7 C20 C21 178.2(5)
C24 N7 C20 C19 179.5(6)
Ru1 N7 C20 C19 -1.3(7)
N6 C19 C20 N7 7.2(9)
C18 C19 C20 N7 -171.6(6)
N6 C19 C20 C21 -172.2(6)
C18 C19 C20 C21 8.9(11)
N7 C20 C21 C22 1.7(11)
C19 C20 C21 C22 -178.9(7)
C20 C21 C22 C23 -2.0(13)
C21 C22 C23 C24 1.4(13)
C20 N7 C24 C23 0.5(11)
Ru1 N7 C24 C23 -178.6(5)
C22 C23 C24 N7 -0.7(12)
